data_7038211
loop_
_publ_author_name
'Zhao, Hai-Qing'
'Yang, Shui-Ping'
'Ding, Ni-Ni'
'Qin, Liang'
'Qiu, Gui-Hua'
'Chen, Jin-Xiang'
'Zhang, Wen-Hua'
'Chen, Wen-Hua'
'Hor, T. S. Andy'

_publ_section_title
;
 A zwitterionic 1D/2D polymer co-crystal and its polymorphic
 sub-components: a highly selective sensing platform for HIV ds-DNA
 sequences.
;
_journal_issue 12
_journal_name_full 'Dalton transactions (Cambridge, England : 2003)'
_journal_page_first 5092
_journal_page_last 5100
_journal_paper_doi 10.1039/c5dt04410c
_journal_volume 45
_journal_year 2016
_chemical_formula_moiety 'C38 H30 Cu N4 O10, 10(H O0.50), 2(H O0.50)'
_chemical_formula_sum 'C38 H50 Cu N4 O20'
_chemical_formula_weight 946.36
_space_group_IT_number 2
_symmetry_cell_setting triclinic
_symmetry_space_group_name_Hall '-P 1'
_symmetry_space_group_name_H-M 'P -1'
_atom_sites_solution_hydrogens geom
_atom_sites_solution_primary direct
_atom_sites_solution_secondary difmap
_audit_creation_method SHELXL-97
_audit_update_record
;
2015-08-24 deposited with the CCDC.
2016-02-01 downloaded from the CCDC.
;
_cell_angle_alpha 72.103(2)
_cell_angle_beta 82.451(2)
_cell_angle_gamma 66.433(2)
_cell_formula_units_Z 1
_cell_length_a 9.4670(9)
_cell_length_b 11.0827(11)
_cell_length_c 12.4243(12)
_cell_measurement_reflns_used 3700
_cell_measurement_temperature 296(2)
_cell_measurement_theta_max 30.51
_cell_measurement_theta_min 2.31
_cell_volume 1136.96(19)
_computing_cell_refinement 'ApexII (Bruker, 2011)'
_computing_data_collection 'ApexII (Bruker, 2011)'
_computing_data_reduction 'ApexII (Bruker, 2011)'
_computing_molecular_graphics 'SHELXL-97 (Sheldrick, 2008)'
_computing_publication_material 'publCIF (Westrip, 2010)'
_computing_structure_refinement 'SHELXL-97 (Sheldrick, 2008)'
_computing_structure_solution 'SHELXS-97 (Sheldrick, 2008)'
_diffrn_ambient_temperature 296(2)
_diffrn_measured_fraction_theta_full 0.994
_diffrn_measured_fraction_theta_max 0.994
_diffrn_measurement_device_type 'Bruker ApexII'
_diffrn_measurement_method 'phi and omega scans'
_diffrn_radiation_monochromator graphite
_diffrn_radiation_source 'fine-focus sealed tube'
_diffrn_radiation_type MoK\a
_diffrn_radiation_wavelength 0.71073
_diffrn_reflns_av_R_equivalents 0.0202
_diffrn_reflns_av_sigmaI/netI 0.0374
_diffrn_reflns_limit_h_max 12
_diffrn_reflns_limit_h_min -12
_diffrn_reflns_limit_k_max 14
_diffrn_reflns_limit_k_min -8
_diffrn_reflns_limit_l_max 16
_diffrn_reflns_limit_l_min -14
_diffrn_reflns_number 9994
_diffrn_reflns_theta_full 28.28
_diffrn_reflns_theta_max 28.28
_diffrn_reflns_theta_min 1.72
_diffrn_standards_decay_% 0
_diffrn_standards_interval_count 0
_diffrn_standards_interval_time 0
_diffrn_standards_number 0
_exptl_absorpt_coefficient_mu 0.561
_exptl_absorpt_correction_T_max 0.8961
_exptl_absorpt_correction_T_min 0.8961
_exptl_absorpt_correction_type multi-scan
_exptl_absorpt_process_details 'SADABS, (Sheldrick 2008)'
_exptl_crystal_colour blue
_exptl_crystal_density_diffrn 1.382
_exptl_crystal_density_method 'not measured'
_exptl_crystal_description block
_exptl_crystal_F_000 495
_exptl_crystal_size_max 0.20
_exptl_crystal_size_mid 0.20
_exptl_crystal_size_min 0.20
_refine_diff_density_max 1.356
_refine_diff_density_min -0.579
_refine_diff_density_rms 0.095
_refine_ls_extinction_method none
_refine_ls_goodness_of_fit_ref 1.089
_refine_ls_hydrogen_treatment mixed
_refine_ls_matrix_type full
_refine_ls_number_parameters 274
_refine_ls_number_reflns 5616
_refine_ls_number_restraints 21
_refine_ls_restrained_S_all 1.096
_refine_ls_R_factor_all 0.0757
_refine_ls_R_factor_gt 0.0585
_refine_ls_shift/su_max 0.000
_refine_ls_shift/su_mean 0.000
_refine_ls_structure_factor_coef Fsqd
_refine_ls_weighting_details 'calc w=1/[\s^2^(Fo^2^)+(0.1060P)^2^+0.9706P] where P=(Fo^2^+2Fc^2^)/3'
_refine_ls_weighting_scheme calc
_refine_ls_wR_factor_gt 0.1757
_refine_ls_wR_factor_ref 0.1901
_reflns_number_gt 4424
_reflns_number_total 5616
_reflns_threshold_expression >2sigma(I)
_cod_data_source_file c5dt04410c2.cif
_cod_data_source_block Cpx2
_cod_depositor_comments 'Adding full bibliography for 7038210--7038213.cif.'
_cod_original_sg_symbol_H-M P-1
_cod_database_code 7038211

loop_
_symmetry_equiv_pos_as_xyz
'x, y, z'
'-x, -y, -z'

loop_
_atom_site_label
_atom_site_type_symbol
_atom_site_fract_x
_atom_site_fract_y
_atom_site_fract_z
_atom_site_U_iso_or_equiv
_atom_site_adp_type
_atom_site_occupancy
_atom_site_symmetry_multiplicity
_atom_site_calc_flag
_atom_site_refinement_flags
_atom_site_disorder_assembly
_atom_site_disorder_group
Cu1 Cu 1.0000 0.0000 0.0000 0.03026(18) Uani 1 2 d S . .
O1 O 0.7974(2) 0.1484(2) -0.01583(16) 0.0332(5) Uani 1 1 d . . .
O2 O 0.8082(2) 0.2187(2) 0.13199(19) 0.0366(5) Uani 1 1 d . . .
O3 O 0.3016(3) 0.4023(3) -0.24952(19) 0.0429(6) Uani 1 1 d . . .
O4 O 0.1120(3) 0.3775(3) -0.1283(2) 0.0445(6) Uani 1 1 d . . .
N1 N 0.2151(3) 0.4501(2) 0.30253(18) 0.0242(5) Uani 1 1 d . . .
N2 N 0.0519(3) 0.0897(2) 0.84293(19) 0.0260(5) Uani 1 1 d . . .
C1 C 0.7370(3) 0.2159(3) 0.0567(2) 0.0262(6) Uani 1 1 d . . .
C2 C 0.5656(3) 0.2962(3) 0.0454(2) 0.0235(5) Uani 1 1 d . . .
C3 C 0.4865(3) 0.3011(3) -0.0440(2) 0.0245(5) Uani 1 1 d . . .
H3 H 0.5395 0.2533 -0.0961 0.029 Uiso 1 1 calc R . .
C4 C 0.3289(3) 0.3770(3) -0.0556(2) 0.0248(5) Uani 1 1 d . . .
C5 C 0.2510(3) 0.4484(3) 0.0237(2) 0.0252(5) Uani 1 1 d . . .
H5 H 0.1450 0.4971 0.0178 0.030 Uiso 1 1 calc R . .
C6 C 0.3293(3) 0.4475(3) 0.1106(2) 0.0219(5) Uani 1 1 d . . .
C7 C 0.4878(3) 0.3704(3) 0.1219(2) 0.0233(5) Uani 1 1 d . . .
H7 H 0.5411 0.3689 0.1804 0.028 Uiso 1 1 calc R . .
C8 C 0.2407(3) 0.3861(3) -0.1529(3) 0.0309(6) Uani 1 1 d . . .
C9 C 0.2449(3) 0.5345(3) 0.1896(2) 0.0254(5) Uani 1 1 d . . .
H9A H 0.3057 0.5831 0.1991 0.030 Uiso 1 1 calc R . .
H9B H 0.1475 0.6020 0.1561 0.030 Uiso 1 1 calc R . .
C10 C 0.1159(4) 0.3877(4) 0.3113(3) 0.0426(8) Uani 1 1 d . . .
H10 H 0.0703 0.3945 0.2467 0.051 Uiso 1 1 calc R . .
C11 C 0.0820(4) 0.3145(4) 0.4148(3) 0.0414(8) Uani 1 1 d . . .
H11 H 0.0114 0.2738 0.4202 0.050 Uiso 1 1 calc R . .
C12 C 0.1522(3) 0.3005(3) 0.5117(2) 0.0266(6) Uani 1 1 d . . .
C13 C 0.2530(5) 0.3656(4) 0.4991(3) 0.0437(9) Uani 1 1 d . . .
H13 H 0.3007 0.3599 0.5623 0.052 Uiso 1 1 calc R . .
C14 C 0.2835(4) 0.4389(4) 0.3939(3) 0.0407(8) Uani 1 1 d . . .
H14 H 0.3530 0.4812 0.3866 0.049 Uiso 1 1 calc R . .
C15 C 0.1188(3) 0.2232(3) 0.6253(2) 0.0256(5) Uani 1 1 d . . .
C16 C -0.0242(3) 0.2129(3) 0.6516(2) 0.0284(6) Uani 1 1 d . . .
H16 H -0.0992 0.2502 0.5964 0.034 Uiso 1 1 calc R . .
C17 C -0.0531(3) 0.1466(3) 0.7607(2) 0.0283(6) Uani 1 1 d . . .
H17 H -0.1493 0.1411 0.7779 0.034 Uiso 1 1 calc R . .
C18 C 0.1909(3) 0.0967(3) 0.8169(2) 0.0295(6) Uani 1 1 d . . .
H18 H 0.2648 0.0569 0.8732 0.035 Uiso 1 1 calc R . .
C19 C 0.22804(15) 0.16026(14) 0.71033(10) 0.0296(6) Uani 1 1 d . . .
H19 H 0.3264 0.1613 0.6949 0.035 Uiso 1 1 calc R . .
O1W O 0.47970(15) 0.09596(14) 0.39079(10) 0.1087(15) Uani 1 1 d RD . .
H1W1 H 0.4216 0.1786 0.3875 0.130 Uiso 1 1 d RD . .
H2W1 H 0.5601 0.0760 0.4268 0.130 Uiso 1 1 d RD . .
O2W O 0.75480(15) 0.14488(14) 0.36165(10) 0.0715(9) Uani 1 1 d RD . .
H1W2 H 0.7720 0.1658 0.2908 0.086 Uiso 1 1 d RD . .
H2W2 H 0.7598 0.2064 0.3867 0.086 Uiso 1 1 d RD . .
O3W O 0.66840(15) 0.37676(14) 0.43504(10) 0.0682(9) Uani 1 1 d RD . .
H1W3 H 0.5805 0.4140 0.4041 0.082 Uiso 1 1 d RD . .
H2W3 H 0.6773 0.4329 0.4648 0.082 Uiso 1 1 d RD . .
O4W O 1.11313(15) 0.15664(14) 0.07541(10) 0.0620(8) Uani 1 1 d RD . .
H1W4 H 0.9985 0.1797 0.0901 0.074 Uiso 1 1 d RD . .
H2W4 H 1.1089 0.2279 0.0428 0.074 Uiso 1 1 d RD . .
O5W O 0.40899(15) 0.71936(14) 0.33073(10) 0.0638(8) Uani 1 1 d RD . .
H1W5 H 0.3585 0.7185 0.2794 0.077 Uiso 1 1 d RD . .
H2W5 H 0.5020 0.7011 0.3081 0.077 Uiso 1 1 d RD . .
O6W O 0.06587(15) 0.01680(14) 0.45220(10) 0.096(3) Uani 0.50 1 d PRD A -1
H1W6 H 0.0732 0.0665 0.3860 0.115 Uiso 0.50 1 d PRD B -1
H2W6 H 0.1096 -0.0665 0.4515 0.115 Uiso 0.50 1 d PRD C -1
O7W O 0.32715(15) 0.01452(14) 0.25800(10) 0.084(3) Uani 0.50 1 d PRD . .
H1W7 H 0.3845 0.0338 0.2023 0.101 Uiso 0.50 1 d PRD . .
H2W7 H 0.3836 -0.0288 0.3163 0.101 Uiso 0.50 1 d PRD . .

loop_
_atom_site_aniso_label
_atom_site_aniso_U_11
_atom_site_aniso_U_22
_atom_site_aniso_U_33
_atom_site_aniso_U_23
_atom_site_aniso_U_13
_atom_site_aniso_U_12
Cu1 0.0226(3) 0.0292(3) 0.0167(2) 0.00131(18) 0.00344(17) 0.00577(19)
O1 0.0233(9) 0.0346(11) 0.0205(9) -0.0024(8) 0.0016(7) 0.0057(8)
O2 0.0216(10) 0.0423(13) 0.0378(12) -0.0104(10) -0.0046(9) -0.0033(9)
O3 0.0428(13) 0.0576(15) 0.0276(11) -0.0147(10) 0.0005(10) -0.0166(12)
O4 0.0251(11) 0.0648(17) 0.0460(14) -0.0231(12) -0.0020(10) -0.0135(11)
N1 0.0225(10) 0.0268(11) 0.0187(10) -0.0053(9) 0.0044(8) -0.0070(9)
N2 0.0227(11) 0.0243(11) 0.0202(10) -0.0017(9) 0.0016(8) -0.0020(9)
C1 0.0185(12) 0.0242(13) 0.0219(12) 0.0022(10) 0.0028(9) -0.0014(10)
C2 0.0191(11) 0.0211(12) 0.0211(12) -0.0008(10) 0.0026(9) -0.0030(10)
C3 0.0210(12) 0.0249(13) 0.0234(12) -0.0078(10) 0.0045(10) -0.0052(10)
C4 0.0212(12) 0.0263(13) 0.0224(12) -0.0056(10) 0.0009(10) -0.0057(10)
C5 0.0177(11) 0.0271(13) 0.0244(12) -0.0049(10) 0.0021(9) -0.0047(10)
C6 0.0209(12) 0.0198(12) 0.0195(11) -0.0032(9) 0.0048(9) -0.0056(10)
C7 0.0205(12) 0.0241(13) 0.0197(11) -0.0031(10) 0.0014(9) -0.0054(10)
C8 0.0258(13) 0.0304(15) 0.0320(15) -0.0113(12) -0.0031(11) -0.0034(11)
C9 0.0261(13) 0.0234(13) 0.0194(12) -0.0036(10) 0.0054(10) -0.0057(10)
C10 0.0432(18) 0.068(2) 0.0217(14) 0.0003(14) -0.0049(13) -0.0342(18)
C11 0.0414(18) 0.065(2) 0.0259(15) -0.0020(14) -0.0026(13) -0.0354(17)
C12 0.0288(13) 0.0286(14) 0.0198(12) -0.0061(10) 0.0033(10) -0.0099(11)
C13 0.062(2) 0.062(2) 0.0217(14) -0.0032(14) -0.0065(14) -0.043(2)
C14 0.054(2) 0.055(2) 0.0269(15) -0.0057(14) -0.0015(14) -0.0383(18)
C15 0.0290(13) 0.0259(13) 0.0196(12) -0.0069(10) 0.0031(10) -0.0089(11)
C16 0.0250(13) 0.0318(14) 0.0205(12) -0.0032(11) -0.0007(10) -0.0057(11)
C17 0.0227(12) 0.0314(14) 0.0236(13) -0.0047(11) 0.0020(10) -0.0059(11)
C18 0.0290(14) 0.0307(14) 0.0228(13) -0.0024(11) -0.0019(10) -0.0085(11)
C19 0.0269(13) 0.0336(15) 0.0251(13) -0.0044(11) 0.0009(11) -0.0117(12)
O1W 0.084(3) 0.123(4) 0.136(4) -0.067(3) 0.013(3) -0.038(3)
O2W 0.104(3) 0.068(2) 0.0448(16) -0.0170(15) 0.0018(17) -0.034(2)
O3W 0.084(2) 0.064(2) 0.0574(18) -0.0209(15) 0.0090(17) -0.0291(18)
O4W 0.0354(13) 0.070(2) 0.0574(17) 0.0005(15) -0.0002(12) -0.0105(13)
O5W 0.0383(14) 0.086(2) 0.0527(17) -0.0152(16) -0.0038(13) -0.0108(14)
O6W 0.123(7) 0.075(5) 0.073(5) -0.014(4) -0.029(5) -0.018(5)
O7W 0.121(6) 0.042(3) 0.095(5) 0.003(3) -0.088(5) -0.028(3)

loop_
_atom_type_symbol
_atom_type_description
_atom_type_scat_dispersion_real
_atom_type_scat_dispersion_imag
_atom_type_scat_source
C C 0.0033 0.0016 'International Tables Vol C Tables 4.2.6.8 and 6.1.1.4'
H H 0.0000 0.0000 'International Tables Vol C Tables 4.2.6.8 and 6.1.1.4'
Cu Cu 0.3201 1.2651 'International Tables Vol C Tables 4.2.6.8 and 6.1.1.4'
N N 0.0061 0.0033 'International Tables Vol C Tables 4.2.6.8 and 6.1.1.4'
O O 0.0106 0.0060 'International Tables Vol C Tables 4.2.6.8 and 6.1.1.4'

loop_
_geom_angle_atom_site_label_1
_geom_angle_atom_site_label_2
_geom_angle_atom_site_label_3
_geom_angle
_geom_angle_site_symmetry_1
_geom_angle_site_symmetry_3
O1 Cu1 O1 180.0 2_755 .
O1 Cu1 N2 88.98(9) 2_755 2_656
O1 Cu1 N2 91.02(9) . 2_656
O1 Cu1 N2 91.02(9) 2_755 1_654
O1 Cu1 N2 88.98(9) . 1_654
N2 Cu1 N2 180.0(2) 2_656 1_654
C1 O1 Cu1 124.10(18) . .
C14 N1 C10 120.4(2) . .
C14 N1 C9 120.2(2) . .
C10 N1 C9 119.4(2) . .
C18 N2 C17 118.2(2) . .
C18 N2 Cu1 121.31(19) . 1_456
C17 N2 Cu1 120.51(19) . 1_456
O2 C1 O1 125.0(2) . .
O2 C1 C2 120.1(3) . .
O1 C1 C2 114.9(2) . .
C7 C2 C3 120.1(2) . .
C7 C2 C1 119.6(2) . .
C3 C2 C1 120.3(2) . .
C4 C3 C2 120.4(2) . .
C4 C3 H3 119.8 . .
C2 C3 H3 119.8 . .
C3 C4 C5 119.0(2) . .
C3 C4 C8 121.5(2) . .
C5 C4 C8 119.5(2) . .
C6 C5 C4 120.9(2) . .
C6 C5 H5 119.5 . .
C4 C5 H5 119.5 . .
C5 C6 C7 119.6(2) . .
C5 C6 C9 119.9(2) . .
C7 C6 C9 120.4(2) . .
C2 C7 C6 119.9(2) . .
C2 C7 H7 120.0 . .
C6 C7 H7 120.0 . .
O4 C8 O3 126.3(3) . .
O4 C8 C4 115.9(3) . .
O3 C8 C4 117.8(3) . .
N1 C9 C6 111.9(2) . .
N1 C9 H9A 109.2 . .
C6 C9 H9A 109.2 . .
N1 C9 H9B 109.2 . .
C6 C9 H9B 109.2 . .
H9A C9 H9B 107.9 . .
N1 C10 C11 120.4(3) . .
N1 C10 H10 119.8 . .
C11 C10 H10 119.8 . .
C10 C11 C12 120.4(3) . .
C10 C11 H11 119.8 . .
C12 C11 H11 119.8 . .
C13 C12 C11 117.4(3) . .
C13 C12 C15 120.1(3) . .
C11 C12 C15 122.5(3) . .
C14 C13 C12 120.5(3) . .
C14 C13 H13 119.7 . .
C12 C13 H13 119.7 . .
N1 C14 C13 120.9(3) . .
N1 C14 H14 119.6 . .
C13 C14 H14 119.6 . .
C19 C15 C16 117.6(2) . .
C19 C15 C12 121.1(2) . .
C16 C15 C12 121.2(2) . .
C17 C16 C15 119.1(3) . .
C17 C16 H16 120.5 . .
C15 C16 H16 120.5 . .
N2 C17 C16 122.7(3) . .
N2 C17 H17 118.6 . .
C16 C17 H17 118.6 . .
N2 C18 C19 122.4(2) . .
N2 C18 H18 118.8 . .
C19 C18 H18 118.8 . .
C18 C19 C15 119.99(19) . .
C18 C19 H19 120.0 . .
C15 C19 H19 120.0 . .
H1W1 O1W H2W1 107.7 . .
H1W2 O2W H2W2 107.7 . .
H1W3 O3W H2W3 107.7 . .
H1W4 O4W H2W4 97.9 . .
H1W5 O5W H2W5 107.7 . .
H1W6 O6W H2W6 107.7 . .
H1W7 O7W H2W7 107.7 . .

loop_
_geom_bond_atom_site_label_1
_geom_bond_atom_site_label_2
_geom_bond_distance
_geom_bond_site_symmetry_2
Cu1 O1 1.9497(19) 2_755
Cu1 O1 1.9497(19) .
Cu1 N2 1.996(2) 2_656
Cu1 N2 1.996(2) 1_654
O1 C1 1.278(4) .
O2 C1 1.237(4) .
O3 C8 1.255(4) .
O4 C8 1.251(4) .
N1 C14 1.328(4) .
N1 C10 1.349(4) .
N1 C9 1.491(3) .
N2 C18 1.340(4) .
N2 C17 1.341(4) .
N2 Cu1 1.996(2) 1_456
C1 C2 1.507(3) .
C2 C7 1.390(4) .
C2 C3 1.395(4) .
C3 C4 1.391(4) .
C3 H3 0.9300 .
C4 C5 1.401(4) .
C4 C8 1.514(4) .
C5 C6 1.383(4) .
C5 H5 0.9300 .
C6 C7 1.400(4) .
C6 C9 1.513(4) .
C7 H7 0.9300 .
C9 H9A 0.9700 .
C9 H9B 0.9700 .
C10 C11 1.368(4) .
C10 H10 0.9300 .
C11 C12 1.389(4) .
C11 H11 0.9300 .
C12 C13 1.377(4) .
C12 C15 1.478(4) .
C13 C14 1.373(4) .
C13 H13 0.9300 .
C14 H14 0.9300 .
C15 C19 1.389(3) .
C15 C16 1.391(4) .
C16 C17 1.379(4) .
C16 H16 0.9300 .
C17 H17 0.9300 .
C18 C19 1.369(3) .
C18 H18 0.9300 .
C19 H19 0.9300 .
O1W H1W1 0.8500 .
O1W H2W1 0.8500 .
O2W H1W2 0.8500 .
O2W H2W2 0.8501 .
O3W H1W3 0.8500 .
O3W H2W3 0.8500 .
O4W H1W4 1.0156 .
O4W H2W4 0.7563 .
O5W H1W5 0.8501 .
O5W H2W5 0.8499 .
O6W H1W6 0.8500 .
O6W H2W6 0.8500 .
O7W H1W7 0.8500 .
O7W H2W7 0.8499 .
